data_1542956
loop_
_publ_author_name
'Alhashmialameer, Dalal'
'Collins, Julie'
'Hattenhauer, Karen'
'Kerton, Francesca M.'

_publ_section_title
;
 Iron amino-bis(phenolate) complexes for the formation of organic
 carbonates from CO2and oxiranes
;
_journal_issue 14
_journal_name_full 'Catal. Sci. Technol.'
_journal_page_first 5364
_journal_paper_doi 10.1039/C6CY00477F
_journal_volume 6
_journal_year 2016
_chemical_formula_moiety 'C29 H42 Cl Fe N2 O2, C1.5 H3 O0.5'
_chemical_formula_sum 'C30.5 H45 Cl Fe N2 O2.5'
_chemical_formula_weight 570.98
_chemical_name_systematic
;
 ?
;
_space_group_crystal_system monoclinic
_space_group_IT_number 15
_space_group_name_Hall '-C 2yc'
_space_group_name_H-M_alt 'C 1 2/c 1'
_symmetry_space_group_name_Hall '-C 2yc'
_symmetry_space_group_name_H-M 'C 1 2/c 1'
_atom_sites_solution_hydrogens geom
_atom_sites_solution_primary iterative
_audit_creation_date 2014-08-28
_audit_creation_method
;
Olex2 1.2-beta
(compiled 2014.08.28 svn.r2986 for OlexSys, GUI svn.r4866)
;
_audit_update_record
;
2016-02-09 deposited with the CCDC.
2016-03-28 downloaded from the CCDC.
;
_cell_angle_alpha 90
_cell_angle_beta 110.032(4)
_cell_angle_gamma 90
_cell_formula_units_Z 8
_cell_length_a 27.898(9)
_cell_length_b 9.683(3)
_cell_length_c 23.472(8)
_cell_measurement_reflns_used 10137
_cell_measurement_temperature 168
_cell_measurement_theta_max 29.7
_cell_measurement_theta_min 1.5
_cell_volume 5957(3)
_computing_cell_refinement
;
CrystalClear-SM Expert 2.0 r4 (Rigaku, 2009)
;
_computing_data_collection
;
CrystalClear-SM Expert 2.0 r4 (Rigaku, 2009)
;
_computing_data_reduction
;
CrystalClear-SM Expert 2.0 r4 (Rigaku, 2009)
;
_computing_molecular_graphics 'Olex2 (Dolomanov et al., 2009)'
_computing_publication_material 'Olex2 (Dolomanov et al., 2009)'
_computing_structure_refinement 'ShelXL (Sheldrick, 2008)'
_computing_structure_solution 'olex2.solve (Bourhis et al., 2013)'
_diffrn_ambient_temperature 168
_diffrn_detector CCD
_diffrn_detector_area_resol_mean 28.5714
_diffrn_measured_fraction_theta_full 0.997
_diffrn_measured_fraction_theta_max 0.993
_diffrn_measurement_details
;
scan:
    Number of images: 360
               Slice: -70.0000 - 110.0000
         Image width: 0.5000
            Exp time: 10.0000
       Rotation axis: Omega
               Omega: 0.0000
                 Chi: 30.0000
                 Phi: 180.0000
                 XTD: 50.2522
              2theta: 20.1358
scan:
    Number of images: 300
               Slice: -70.0000 - 80.0000
         Image width: 0.5000
            Exp time: 10.0000
       Rotation axis: Omega
               Omega: 0.0000
                 Chi: 45.0000
                 Phi: 90.0000
                 XTD: 50.2522
              2theta: 20.1358
scan:
    Number of images: 270
               Slice: -36.0000 - 99.0000
         Image width: 0.5000
            Exp time: 10.0000
       Rotation axis: Omega
               Omega: 0.0000
                 Chi: 45.0000
                 Phi: 180.0000
                 XTD: 50.2522
              2theta: 20.1358
;
_diffrn_measurement_device
;
AFC8: Eulerian 3 circle
;
_diffrn_measurement_device_type
;
Rigaku Saturn70 (2x2 bin mode)
;
_diffrn_measurement_method 'profile data from \w-scans'
_diffrn_measurement_specimen_support Loop
_diffrn_orient_matrix_type d*Trek
_diffrn_orient_matrix_UB_11 -0.002474
_diffrn_orient_matrix_UB_12 0.037881
_diffrn_orient_matrix_UB_13 -0.003812
_diffrn_orient_matrix_UB_21 -0.102656
_diffrn_orient_matrix_UB_22 -0.005730
_diffrn_orient_matrix_UB_23 0.009693
_diffrn_orient_matrix_UB_31 0.002727
_diffrn_orient_matrix_UB_32 0.019914
_diffrn_orient_matrix_UB_33 0.040650
_diffrn_radiation_monochromator 'Graphite Monochromator'
_diffrn_radiation_type MoK\a
_diffrn_radiation_wavelength 0.71075
_diffrn_reflns_av_R_equivalents 0.0380
_diffrn_reflns_av_unetI/netI 0.0257
_diffrn_reflns_Laue_measured_fraction_full 0.997
_diffrn_reflns_Laue_measured_fraction_max 0.993
_diffrn_reflns_limit_h_max 35
_diffrn_reflns_limit_h_min -35
_diffrn_reflns_limit_k_max 11
_diffrn_reflns_limit_k_min -12
_diffrn_reflns_limit_l_max 28
_diffrn_reflns_limit_l_min -30
_diffrn_reflns_number 27235
_diffrn_reflns_point_group_measured_fraction_full 0.997
_diffrn_reflns_point_group_measured_fraction_max 0.993
_diffrn_reflns_theta_full 25.242
_diffrn_reflns_theta_max 27.103
_diffrn_reflns_theta_min 2.731
_diffrn_source 'Sealed Tube'
_diffrn_source_current 40.0
_diffrn_source_power 2.0
_diffrn_source_voltage 50.0
_exptl_absorpt_coefficient_mu 0.627
_exptl_absorpt_correction_T_max 0.833
_exptl_absorpt_correction_T_min 0.780
_exptl_absorpt_correction_type numerical
_exptl_absorpt_process_details 'Higashi, T. (1995). ABSCOR. Rigaku Corporation, Tokyo, Japan.'
_exptl_crystal_colour Red
_exptl_crystal_density_diffrn 1.273
_exptl_crystal_description Prism
_exptl_crystal_F_000 2440
_exptl_crystal_size_max 0.29
_exptl_crystal_size_mid 0.2
_exptl_crystal_size_min 0.2
_refine_diff_density_max 0.373
_refine_diff_density_min -0.535
_refine_diff_density_rms 0.052
_refine_ls_extinction_method none
_refine_ls_goodness_of_fit_ref 1.051
_refine_ls_hydrogen_treatment constr
_refine_ls_matrix_type full
_refine_ls_number_parameters 344
_refine_ls_number_reflns 6525
_refine_ls_number_restraints 0
_refine_ls_restrained_S_all 1.051
_refine_ls_R_factor_all 0.0392
_refine_ls_R_factor_gt 0.0375
_refine_ls_shift/su_max 0.001
_refine_ls_shift/su_mean 0.000
_refine_ls_structure_factor_coef Fsqd
_refine_ls_weighting_details 'w=1/[\s^2^(Fo^2^)+(0.0517P)^2^+5.5413P] where P=(Fo^2^+2Fc^2^)/3'
_refine_ls_weighting_scheme calc
_refine_ls_wR_factor_gt 0.0988
_refine_ls_wR_factor_ref 0.1006
_reflns_Friedel_coverage 0.000
_reflns_number_gt 6190
_reflns_number_total 6525
_reflns_threshold_expression 'I > 2\s(I)'
_cod_data_source_file c6cy00477f2.cif
_cod_data_source_block shelx
_cod_depositor_comments
;
The following automatic conversions were performed:

'_exptl_absorpt_correction_type' value 'Numerical' changed to
'numerical' according to
/usr/data/users/saulius/crontab/automatic-downloads/rss-feeds/RSC/lib/dictionaries/cif_core.dic
dictionary named 'cif_core.dic' version 2.4.2 from 2011-04-26.

Automatic conversion script
Id: cif_fix_values 4268 2015-11-12 08:31:59Z antanas 

 Adding full bibliography for 1542955--1542956.cif.
;
_cod_original_formula_sum 'C30.50 H45 Cl Fe N2 O2.50'
_cod_database_code 1542956
_shelxl_version_number 2013-4
_shelx_space_group_comment
;
The symmetry employed for this shelxl refinement is uniquely defined
by the following loop, which should always be used as a source of
symmetry information in preference to the above space-group names.
They are only intended as comments.
;
_olex2_refinement_description
;
1. Fixed Uiso
 At 1.2 times of:
  All C(H) groups, All C(H,H) groups
 At 1.5 times of:
  All C(H,H,H) groups
2.a Secondary CH2 refined with riding coordinates:
 C12(H12A,H12B), C13(H13A,H13B), C14(H14A,H14B), C15(H15A,H15B), C16(H16A,
 H16B), C17(H17A,H17B), C18(H18A,H18B)
2.b Aromatic/amide H refined with riding coordinates:
 C3(H3), C7(H7), C20(H20), C22(H22)
2.c Idealised Me refined as rotating group:
 C1(H1A,H1B,H1C), C9(H9A,H9B,H9C), C10(H10A,H10B,H10C), C11(H11A,H11B,H11C),
 C25(H25A,H25B,H25C), C27(H27A,H27B,H27C), C28(H28A,H28B,H28C), C29(H29A,H29B,
 H29C), C31(H31A,H31B,H31C)
;
_olex2_exptl_crystal_mounting_method 'mounted in Paratone N on a MiTeGen MicroMount'
_olex2_submission_original_sample_id D8a
_olex2_submission_special_instructions 'No special instructions were received'

loop_
_space_group_symop_operation_xyz
'x, y, z'
'-x, y, -z+1/2'
'x+1/2, y+1/2, z'
'-x+1/2, y+1/2, -z+1/2'
'-x, -y, -z'
'x, -y, z-1/2'
'-x+1/2, -y+1/2, -z'
'x+1/2, -y+1/2, z-1/2'

loop_
_atom_site_label
_atom_site_type_symbol
_atom_site_fract_x
_atom_site_fract_y
_atom_site_fract_z
_atom_site_U_iso_or_equiv
_atom_site_adp_type
_atom_site_occupancy
_atom_site_site_symmetry_order
_atom_site_calc_flag
_atom_site_refinement_flags_posn
_atom_site_refinement_flags_adp
_atom_site_refinement_flags_occupancy
Fe1 Fe 0.67282(2) 0.73251(2) 0.31317(2) 0.02315(8) Uani 1 1 d . . .
Cl1 Cl 0.64539(2) 0.81029(5) 0.21708(2) 0.03816(11) Uani 1 1 d . . .
O1 O 0.63341(4) 0.81343(12) 0.35514(5) 0.0284(2) Uani 1 1 d . . .
O2 O 0.73600(4) 0.81060(12) 0.35694(5) 0.0286(2) Uani 1 1 d . . .
N1 N 0.62480(5) 0.54931(14) 0.30126(5) 0.0247(3) Uani 1 1 d . . .
N2 N 0.71628(5) 0.55703(14) 0.29753(6) 0.0259(3) Uani 1 1 d . . .
C1 C 0.46632(8) 0.6453(2) 0.42542(10) 0.0464(5) Uani 1 1 d . . .
H1A H 0.4775 0.6396 0.4689 0.070 Uiso 1 1 calc GR . .
H1B H 0.4545 0.5563 0.4083 0.070 Uiso 1 1 calc GR . .
H1C H 0.4391 0.7111 0.4113 0.070 Uiso 1 1 calc GR . .
C2 C 0.51045(6) 0.69057(19) 0.40614(8) 0.0329(4) Uani 1 1 d . . .
C3 C 0.52337(6) 0.61918(18) 0.36224(7) 0.0302(3) Uani 1 1 d . . .
H3 H 0.5051 0.5404 0.3449 0.036 Uiso 1 1 calc R . .
C4 C 0.56313(6) 0.66326(16) 0.34359(7) 0.0263(3) Uani 1 1 d . . .
C5 C 0.59306(6) 0.77846(16) 0.37133(7) 0.0247(3) Uani 1 1 d . . .
C6 C 0.57972(6) 0.85613(16) 0.41518(7) 0.0265(3) Uani 1 1 d . . .
C7 C 0.53848(6) 0.80823(19) 0.43075(8) 0.0315(3) Uani 1 1 d . . .
H7 H 0.5293 0.8581 0.4593 0.038 Uiso 1 1 calc R . .
C8 C 0.60780(6) 0.98905(17) 0.44395(7) 0.0285(3) Uani 1 1 d . . .
C9 C 0.66333(7) 0.9566(2) 0.48030(10) 0.0482(5) Uani 1 1 d . . .
H9A H 0.6648 0.8940 0.5126 0.072 Uiso 1 1 calc GR . .
H9B H 0.6809 1.0404 0.4970 0.072 Uiso 1 1 calc GR . .
H9C H 0.6792 0.9148 0.4542 0.072 Uiso 1 1 calc GR . .
C10 C 0.58465(8) 1.0555(2) 0.48799(10) 0.0482(5) Uani 1 1 d . . .
H10A H 0.5496 1.0783 0.4666 0.072 Uiso 1 1 calc GR . .
H10B H 0.6032 1.1380 0.5048 0.072 Uiso 1 1 calc GR . .
H10C H 0.5867 0.9918 0.5201 0.072 Uiso 1 1 calc GR . .
C11 C 0.60516(10) 1.0945(2) 0.39497(10) 0.0528(5) Uani 1 1 d . . .
H11A H 0.6207 1.0569 0.3677 0.079 Uiso 1 1 calc GR . .
H11B H 0.6229 1.1768 0.4134 0.079 Uiso 1 1 calc GR . .
H11C H 0.5701 1.1163 0.3729 0.079 Uiso 1 1 calc GR . .
C12 C 0.57130(6) 0.59313(17) 0.29047(7) 0.0283(3) Uani 1 1 d . . .
H12A H 0.5494 0.5124 0.2797 0.034 Uiso 1 1 calc R . .
H12B H 0.5608 0.6556 0.2561 0.034 Uiso 1 1 calc R . .
C13 C 0.62730(6) 0.47420(18) 0.24726(7) 0.0318(3) Uani 1 1 d . . .
H13A H 0.6041 0.5165 0.2108 0.038 Uiso 1 1 calc R . .
H13B H 0.6168 0.3791 0.2486 0.038 Uiso 1 1 calc R . .
C14 C 0.68211(7) 0.47759(19) 0.24547(8) 0.0341(4) Uani 1 1 d . . .
H14A H 0.6948 0.3840 0.2468 0.041 Uiso 1 1 calc R . .
H14B H 0.6818 0.5197 0.2079 0.041 Uiso 1 1 calc R . .
C15 C 0.64310(6) 0.46071(17) 0.35616(7) 0.0290(3) Uani 1 1 d . . .
H15A H 0.6166 0.3947 0.3551 0.035 Uiso 1 1 calc R . .
H15B H 0.6491 0.5180 0.3918 0.035 Uiso 1 1 calc R . .
C16 C 0.69201(6) 0.38238(18) 0.36168(8) 0.0336(4) Uani 1 1 d . . .
H16A H 0.7048 0.3394 0.4014 0.040 Uiso 1 1 calc R . .
H16B H 0.6837 0.3091 0.3317 0.040 Uiso 1 1 calc R . .
C17 C 0.73449(6) 0.47060(17) 0.35334(8) 0.0305(3) Uani 1 1 d . . .
H17A H 0.7484 0.5302 0.3883 0.037 Uiso 1 1 calc R . .
H17B H 0.7617 0.4107 0.3512 0.037 Uiso 1 1 calc R . .
C18 C 0.76032(6) 0.60947(18) 0.28152(7) 0.0292(3) Uani 1 1 d . . .
H18A H 0.7474 0.6702 0.2467 0.035 Uiso 1 1 calc R . .
H18B H 0.7766 0.5318 0.2695 0.035 Uiso 1 1 calc R . .
C19 C 0.79984(6) 0.68623(17) 0.33149(7) 0.0256(3) Uani 1 1 d . . .
C20 C 0.85127(6) 0.66186(17) 0.34059(7) 0.0289(3) Uani 1 1 d . . .
H20 H 0.8601 0.5928 0.3185 0.035 Uiso 1 1 calc R . .
C21 C 0.88936(6) 0.73863(18) 0.38192(8) 0.0299(3) Uani 1 1 d . . .
C22 C 0.87479(6) 0.84011(17) 0.41467(7) 0.0276(3) Uani 1 1 d . . .
H22 H 0.9002 0.8920 0.4425 0.033 Uiso 1 1 calc R . .
C23 C 0.82401(6) 0.86843(16) 0.40807(7) 0.0240(3) Uani 1 1 d . . .
C24 C 0.78560(6) 0.78880(16) 0.36523(7) 0.0237(3) Uani 1 1 d . . .
C25 C 0.94521(7) 0.7131(2) 0.39214(10) 0.0418(4) Uani 1 1 d . . .
H25A H 0.9540 0.7546 0.3599 0.063 Uiso 1 1 calc GR . .
H25B H 0.9514 0.6155 0.3929 0.063 Uiso 1 1 calc GR . .
H25C H 0.9657 0.7529 0.4302 0.063 Uiso 1 1 calc GR . .
C26 C 0.81080(6) 0.97826(16) 0.44728(7) 0.0266(3) Uani 1 1 d . . .
C27 C 0.85828(7) 1.0561(2) 0.48752(8) 0.0365(4) Uani 1 1 d . . .
H27A H 0.8821 0.9917 0.5132 0.055 Uiso 1 1 calc GR . .
H27B H 0.8485 1.1221 0.5121 0.055 Uiso 1 1 calc GR . .
H27C H 0.8739 1.1034 0.4624 0.055 Uiso 1 1 calc GR . .
C28 C 0.78735(6) 0.90471(19) 0.48954(8) 0.0328(4) Uani 1 1 d . . .
H28A H 0.7591 0.8488 0.4659 0.049 Uiso 1 1 calc GR . .
H28B H 0.7756 0.9722 0.5117 0.049 Uiso 1 1 calc GR . .
H28C H 0.8127 0.8472 0.5175 0.049 Uiso 1 1 calc GR . .
C29 C 0.77365(8) 1.0853(2) 0.40830(9) 0.0431(4) Uani 1 1 d . . .
H29A H 0.7894 1.1332 0.3835 0.065 Uiso 1 1 calc GR . .
H29B H 0.7649 1.1502 0.4341 0.065 Uiso 1 1 calc GR . .
H29C H 0.7433 1.0397 0.3828 0.065 Uiso 1 1 calc GR . .
O3 O 0.5000 1.2174(3) 0.2500 0.0895(10) Uani 1 2 d S T P
C30 C 0.5000 1.0934(4) 0.2500 0.0515(7) Uani 1 2 d S T P
C31 C 0.53862(10) 1.0105(3) 0.23440(12) 0.0696(8) Uani 1 1 d . . .
H31A H 0.5227 0.9660 0.1960 0.104 Uiso 1 1 calc GR . .
H31B H 0.5527 0.9420 0.2651 0.104 Uiso 1 1 calc GR . .
H31C H 0.5654 1.0702 0.2320 0.104 Uiso 1 1 calc GR . .

loop_
_atom_site_aniso_label
_atom_site_aniso_U_11
_atom_site_aniso_U_22
_atom_site_aniso_U_33
_atom_site_aniso_U_23
_atom_site_aniso_U_13
_atom_site_aniso_U_12
Fe1 0.02412(13) 0.02208(13) 0.02222(13) 0.00003(8) 0.00661(9) -0.00098(8)
Cl1 0.0435(2) 0.0392(2) 0.0278(2) 0.00917(17) 0.00712(17) -0.00153(18)
O1 0.0275(5) 0.0251(6) 0.0352(6) -0.0034(5) 0.0140(5) -0.0046(4)
O2 0.0240(5) 0.0284(6) 0.0320(6) -0.0066(5) 0.0079(4) 0.0009(4)
N1 0.0267(6) 0.0243(7) 0.0215(6) -0.0019(5) 0.0064(5) -0.0016(5)
N2 0.0295(6) 0.0250(7) 0.0238(6) -0.0045(5) 0.0097(5) -0.0010(5)
C1 0.0406(10) 0.0551(13) 0.0512(11) -0.0098(10) 0.0254(9) -0.0172(9)
C2 0.0274(8) 0.0369(9) 0.0345(8) -0.0004(7) 0.0109(7) -0.0056(7)
C3 0.0271(7) 0.0294(8) 0.0308(8) -0.0003(6) 0.0057(6) -0.0061(6)
C4 0.0253(7) 0.0249(8) 0.0257(7) 0.0003(6) 0.0050(6) 0.0001(6)
C5 0.0226(7) 0.0239(7) 0.0270(7) 0.0023(6) 0.0078(6) -0.0001(5)
C6 0.0237(7) 0.0240(8) 0.0296(7) 0.0011(6) 0.0064(6) 0.0009(6)
C7 0.0302(8) 0.0338(9) 0.0326(8) -0.0026(7) 0.0135(7) -0.0011(7)
C8 0.0275(7) 0.0246(8) 0.0328(8) -0.0032(6) 0.0096(6) -0.0009(6)
C9 0.0337(9) 0.0399(11) 0.0591(12) -0.0141(9) 0.0005(8) -0.0002(8)
C10 0.0475(11) 0.0417(11) 0.0628(13) -0.0188(10) 0.0283(10) -0.0074(9)
C11 0.0821(16) 0.0281(10) 0.0445(11) 0.0010(8) 0.0171(11) -0.0092(10)
C12 0.0250(7) 0.0299(8) 0.0262(7) -0.0024(6) 0.0039(6) -0.0044(6)
C13 0.0356(8) 0.0325(9) 0.0264(8) -0.0101(7) 0.0094(6) -0.0077(7)
C14 0.0377(9) 0.0353(9) 0.0304(8) -0.0130(7) 0.0130(7) -0.0063(7)
C15 0.0325(8) 0.0258(8) 0.0283(7) 0.0034(6) 0.0098(6) -0.0005(6)
C16 0.0365(9) 0.0245(8) 0.0402(9) 0.0031(7) 0.0135(7) 0.0024(6)
C17 0.0321(8) 0.0249(8) 0.0337(8) 0.0032(6) 0.0102(6) 0.0044(6)
C18 0.0309(8) 0.0319(8) 0.0274(7) -0.0057(6) 0.0134(6) -0.0008(6)
C19 0.0292(7) 0.0251(8) 0.0240(7) -0.0006(6) 0.0110(6) -0.0013(6)
C20 0.0327(8) 0.0269(8) 0.0303(8) -0.0012(6) 0.0150(6) 0.0024(6)
C21 0.0271(8) 0.0321(9) 0.0322(8) 0.0011(7) 0.0123(7) 0.0009(6)
C22 0.0265(7) 0.0290(8) 0.0275(7) 0.0000(6) 0.0094(6) -0.0036(6)
C23 0.0282(7) 0.0210(7) 0.0235(7) 0.0018(6) 0.0100(6) -0.0011(6)
C24 0.0232(7) 0.0248(7) 0.0238(7) 0.0016(6) 0.0090(6) 0.0006(6)
C25 0.0280(9) 0.0495(11) 0.0490(11) -0.0078(9) 0.0146(8) 0.0032(8)
C26 0.0278(7) 0.0245(8) 0.0272(7) -0.0034(6) 0.0092(6) -0.0024(6)
C27 0.0368(9) 0.0354(9) 0.0416(9) -0.0132(8) 0.0189(7) -0.0121(7)
C28 0.0335(8) 0.0359(9) 0.0330(8) -0.0081(7) 0.0165(7) -0.0073(7)
C29 0.0545(11) 0.0291(9) 0.0402(10) -0.0019(8) 0.0092(8) 0.0095(8)
O3 0.106(2) 0.0549(17) 0.085(2) 0.000 0.0039(18) 0.000
C30 0.0540(17) 0.056(2) 0.0382(14) 0.000 0.0074(13) 0.000
C31 0.0619(14) 0.099(2) 0.0501(13) 0.0224(14) 0.0217(11) 0.0227(14)

loop_
_atom_type_symbol
_atom_type_description
_atom_type_scat_dispersion_real
_atom_type_scat_dispersion_imag
_atom_type_scat_source
C C 0.0033 0.0016 'International Tables Vol C Tables 4.2.6.8 and 6.1.1.4'
H H 0.0000 0.0000 'International Tables Vol C Tables 4.2.6.8 and 6.1.1.4'
Cl Cl 0.1484 0.1585 'International Tables Vol C Tables 4.2.6.8 and 6.1.1.4'
Fe Fe 0.3463 0.8444 'International Tables Vol C Tables 4.2.6.8 and 6.1.1.4'
N N 0.0061 0.0033 'International Tables Vol C Tables 4.2.6.8 and 6.1.1.4'
O O 0.0106 0.0060 'International Tables Vol C Tables 4.2.6.8 and 6.1.1.4'

loop_
_geom_angle_atom_site_label_1
_geom_angle_atom_site_label_2
_geom_angle_atom_site_label_3
_geom_angle
_geom_angle_site_symmetry_3
O1 Fe1 Cl1 109.07(4) .
O1 Fe1 N1 87.84(5) .
O1 Fe1 N2 150.19(5) .
O2 Fe1 Cl1 110.41(4) .
O2 Fe1 O1 98.85(5) .
O2 Fe1 N1 145.20(5) .
O2 Fe1 N2 86.22(5) .
N1 Fe1 Cl1 99.25(4) .
N1 Fe1 N2 72.46(5) .
N2 Fe1 Cl1 96.29(4) .
C5 O1 Fe1 137.50(10) .
C24 O2 Fe1 138.15(10) .
C12 N1 Fe1 109.03(10) .
C13 N1 Fe1 107.55(9) .
C13 N1 C12 109.41(12) .
C13 N1 C15 110.81(13) .
C15 N1 Fe1 110.17(9) .
C15 N1 C12 109.82(12) .
C14 N2 Fe1 107.71(10) .
C14 N2 C17 111.28(13) .
C14 N2 C18 108.77(12) .
C17 N2 Fe1 109.28(9) .
C17 N2 C18 110.52(12) .
C18 N2 Fe1 109.21(10) .
H1A C1 H1B 109.5 .
H1A C1 H1C 109.5 .
H1B C1 H1C 109.5 .
C2 C1 H1A 109.5 .
C2 C1 H1B 109.5 .
C2 C1 H1C 109.5 .
C3 C2 C1 121.48(16) .
C3 C2 C7 117.70(15) .
C7 C2 C1 120.80(16) .
C2 C3 H3 119.4 .
C2 C3 C4 121.24(15) .
C4 C3 H3 119.4 .
C3 C4 C5 120.43(15) .
C3 C4 C12 119.05(14) .
C5 C4 C12 120.36(14) .
O1 C5 C4 119.16(14) .
O1 C5 C6 121.42(14) .
C4 C5 C6 119.41(14) .
C5 C6 C8 122.67(14) .
C7 C6 C5 117.09(14) .
C7 C6 C8 120.23(14) .
C2 C7 C6 123.95(16) .
C2 C7 H7 118.0 .
C6 C7 H7 118.0 .
C9 C8 C6 109.91(14) .
C9 C8 C10 106.91(16) .
C10 C8 C6 112.21(14) .
C11 C8 C6 110.16(14) .
C11 C8 C9 109.80(17) .
C11 C8 C10 107.76(16) .
C8 C9 H9A 109.5 .
C8 C9 H9B 109.5 .
C8 C9 H9C 109.5 .
H9A C9 H9B 109.5 .
H9A C9 H9C 109.5 .
H9B C9 H9C 109.5 .
C8 C10 H10A 109.5 .
C8 C10 H10B 109.5 .
C8 C10 H10C 109.5 .
H10A C10 H10B 109.5 .
H10A C10 H10C 109.5 .
H10B C10 H10C 109.5 .
C8 C11 H11A 109.5 .
C8 C11 H11B 109.5 .
C8 C11 H11C 109.5 .
H11A C11 H11B 109.5 .
H11A C11 H11C 109.5 .
H11B C11 H11C 109.5 .
N1 C12 C4 114.56(12) .
N1 C12 H12A 108.6 .
N1 C12 H12B 108.6 .
C4 C12 H12A 108.6 .
C4 C12 H12B 108.6 .
H12A C12 H12B 107.6 .
N1 C13 H13A 109.6 .
N1 C13 H13B 109.6 .
N1 C13 C14 110.46(12) .
H13A C13 H13B 108.1 .
C14 C13 H13A 109.6 .
C14 C13 H13B 109.6 .
N2 C14 C13 110.61(13) .
N2 C14 H14A 109.5 .
N2 C14 H14B 109.5 .
C13 C14 H14A 109.5 .
C13 C14 H14B 109.5 .
H14A C14 H14B 108.1 .
N1 C15 H15A 109.0 .
N1 C15 H15B 109.0 .
N1 C15 C16 113.08(13) .
H15A C15 H15B 107.8 .
C16 C15 H15A 109.0 .
C16 C15 H15B 109.0 .
C15 C16 H16A 108.5 .
C15 C16 H16B 108.5 .
H16A C16 H16B 107.5 .
C17 C16 C15 114.92(14) .
C17 C16 H16A 108.5 .
C17 C16 H16B 108.5 .
N2 C17 C16 112.41(13) .
N2 C17 H17A 109.1 .
N2 C17 H17B 109.1 .
C16 C17 H17A 109.1 .
C16 C17 H17B 109.1 .
H17A C17 H17B 107.9 .
N2 C18 H18A 108.6 .
N2 C18 H18B 108.6 .
N2 C18 C19 114.79(13) .
H18A C18 H18B 107.5 .
C19 C18 H18A 108.6 .
C19 C18 H18B 108.6 .
C20 C19 C18 118.46(14) .
C20 C19 C24 120.38(14) .
C24 C19 C18 120.96(14) .
C19 C20 H20 119.4 .
C21 C20 C19 121.22(15) .
C21 C20 H20 119.4 .
C20 C21 C22 117.84(15) .
C20 C21 C25 121.66(16) .
C22 C21 C25 120.50(16) .
C21 C22 H22 118.2 .
C21 C22 C23 123.63(15) .
C23 C22 H22 118.2 .
C22 C23 C24 117.53(14) .
C22 C23 C26 120.85(14) .
C24 C23 C26 121.60(13) .
O2 C24 C19 120.19(14) .
O2 C24 C23 120.41(14) .
C19 C24 C23 119.40(14) .
C21 C25 H25A 109.5 .
C21 C25 H25B 109.5 .
C21 C25 H25C 109.5 .
H25A C25 H25B 109.5 .
H25A C25 H25C 109.5 .
H25B C25 H25C 109.5 .
C23 C26 C27 112.09(13) .
C23 C26 C28 108.01(13) .
C27 C26 C28 107.38(13) .
C29 C26 C23 111.38(13) .
C29 C26 C27 107.49(15) .
C29 C26 C28 110.44(15) .
C26 C27 H27A 109.5 .
C26 C27 H27B 109.5 .
C26 C27 H27C 109.5 .
H27A C27 H27B 109.5 .
H27A C27 H27C 109.5 .
H27B C27 H27C 109.5 .
C26 C28 H28A 109.5 .
C26 C28 H28B 109.5 .
C26 C28 H28C 109.5 .
H28A C28 H28B 109.5 .
H28A C28 H28C 109.5 .
H28B C28 H28C 109.5 .
C26 C29 H29A 109.5 .
C26 C29 H29B 109.5 .
C26 C29 H29C 109.5 .
H29A C29 H29B 109.5 .
H29A C29 H29C 109.5 .
H29B C29 H29C 109.5 .
O3 C30 C31 122.67(17) .
O3 C30 C31 122.67(17) 2_655
C31 C30 C31 114.7(3) 2_655
C30 C31 H31A 109.5 .
C30 C31 H31B 109.5 .
C30 C31 H31C 109.5 .
H31A C31 H31B 109.5 .
H31A C31 H31C 109.5 .
H31B C31 H31C 109.5 .

loop_
_geom_bond_atom_site_label_1
_geom_bond_atom_site_label_2
_geom_bond_distance
_geom_bond_site_symmetry_2
Fe1 Cl1 2.2488(8) .
Fe1 O1 1.8805(12) .
Fe1 O2 1.8690(12) .
Fe1 N1 2.1826(14) .
Fe1 N2 2.1902(14) .
O1 C5 1.3487(18) .
O2 C24 1.3464(18) .
N1 C12 1.488(2) .
N1 C13 1.484(2) .
N1 C15 1.485(2) .
N2 C14 1.482(2) .
N2 C17 1.489(2) .
N2 C18 1.492(2) .
C1 H1A 0.9600 .
C1 H1B 0.9600 .
C1 H1C 0.9600 .
C1 C2 1.515(2) .
C2 C3 1.387(2) .
C2 C7 1.391(2) .
C3 H3 0.9300 .
C3 C4 1.392(2) .
C4 C5 1.412(2) .
C4 C12 1.504(2) .
C5 C6 1.423(2) .
C6 C7 1.400(2) .
C6 C8 1.537(2) .
C7 H7 0.9300 .
C8 C9 1.524(2) .
C8 C10 1.535(2) .
C8 C11 1.520(3) .
C9 H9A 0.9600 .
C9 H9B 0.9600 .
C9 H9C 0.9600 .
C10 H10A 0.9600 .
C10 H10B 0.9600 .
C10 H10C 0.9600 .
C11 H11A 0.9600 .
C11 H11B 0.9600 .
C11 H11C 0.9600 .
C12 H12A 0.9700 .
C12 H12B 0.9700 .
C13 H13A 0.9700 .
C13 H13B 0.9700 .
C13 C14 1.544(2) .
C14 H14A 0.9700 .
C14 H14B 0.9700 .
C15 H15A 0.9700 .
C15 H15B 0.9700 .
C15 C16 1.527(2) .
C16 H16A 0.9700 .
C16 H16B 0.9700 .
C16 C17 1.527(2) .
C17 H17A 0.9700 .
C17 H17B 0.9700 .
C18 H18A 0.9700 .
C18 H18B 0.9700 .
C18 C19 1.503(2) .
C19 C20 1.397(2) .
C19 C24 1.409(2) .
C20 H20 0.9300 .
C20 C21 1.384(2) .
C21 C22 1.391(2) .
C21 C25 1.513(2) .
C22 H22 0.9300 .
C22 C23 1.399(2) .
C23 C24 1.420(2) .
C23 C26 1.532(2) .
C25 H25A 0.9600 .
C25 H25B 0.9600 .
C25 H25C 0.9600 .
C26 C27 1.536(2) .
C26 C28 1.537(2) .
C26 C29 1.528(2) .
C27 H27A 0.9600 .
C27 H27B 0.9600 .
C27 H27C 0.9600 .
C28 H28A 0.9600 .
C28 H28B 0.9600 .
C28 H28C 0.9600 .
C29 H29A 0.9600 .
C29 H29B 0.9600 .
C29 H29C 0.9600 .
O3 C30 1.201(4) .
C30 C31 1.486(3) .
C30 C31 1.486(3) 2_655
C31 H31A 0.9600 .
C31 H31B 0.9600 .
C31 H31C 0.9600 .

loop_
_geom_torsion_atom_site_label_1
_geom_torsion_atom_site_label_2
_geom_torsion_atom_site_label_3
_geom_torsion_atom_site_label_4
_geom_torsion
Fe1 O1 C5 C4 -14.8(2)
Fe1 O1 C5 C6 166.00(12)
Fe1 O2 C24 C19 5.2(2)
Fe1 O2 C24 C23 -174.65(11)
Fe1 N1 C12 C4 -66.12(14)
Fe1 N1 C13 C14 39.51(16)
Fe1 N1 C15 C16 -74.29(14)
Fe1 N2 C14 C13 -37.73(16)
Fe1 N2 C17 C16 75.95(14)
Fe1 N2 C18 C19 65.74(15)
Cl1 Fe1 O1 C5 98.61(15)
Cl1 Fe1 O2 C24 -82.41(16)
O1 Fe1 O2 C24 163.33(15)
O1 C5 C6 C7 -177.43(14)
O1 C5 C6 C8 4.0(2)
O2 Fe1 O1 C5 -146.10(15)
N1 Fe1 O1 C5 -0.43(15)
N1 Fe1 O2 C24 64.29(18)
N1 C13 C14 N2 -1.0(2)
N1 C15 C16 C17 48.9(2)
N2 Fe1 O1 C5 -48.2(2)
N2 Fe1 O2 C24 12.90(15)
N2 C18 C19 C20 138.30(15)
N2 C18 C19 C24 -46.9(2)
C1 C2 C3 C4 178.36(17)
C1 C2 C7 C6 179.90(17)
C2 C3 C4 C5 3.2(2)
C2 C3 C4 C12 -172.29(15)
C3 C2 C7 C6 -2.0(3)
C3 C4 C5 O1 175.70(14)
C3 C4 C5 C6 -5.0(2)
C3 C4 C12 N1 -130.70(15)
C4 C5 C6 C7 3.3(2)
C4 C5 C6 C8 -175.29(14)
C5 C4 C12 N1 53.8(2)
C5 C6 C7 C2 0.2(3)
C5 C6 C8 C9 -63.3(2)
C5 C6 C8 C10 177.87(16)
C5 C6 C8 C11 57.8(2)
C7 C2 C3 C4 0.3(3)
C7 C6 C8 C9 118.12(18)
C7 C6 C8 C10 -0.7(2)
C7 C6 C8 C11 -120.77(18)
C8 C6 C7 C2 178.82(16)
C12 N1 C13 C14 157.80(14)
C12 N1 C15 C16 165.59(13)
C12 C4 C5 O1 -8.8(2)
C12 C4 C5 C6 170.41(14)
C13 N1 C12 C4 176.51(13)
C13 N1 C15 C16 44.60(17)
C14 N2 C17 C16 -42.87(18)
C14 N2 C18 C19 -176.96(14)
C15 N1 C12 C4 54.68(17)
C15 N1 C13 C14 -80.96(17)
C15 C16 C17 N2 -49.9(2)
C17 N2 C14 C13 82.03(17)
C17 N2 C18 C19 -54.52(18)
C18 N2 C14 C13 -155.98(14)
C18 N2 C17 C16 -163.84(13)
C18 C19 C20 C21 173.78(15)
C18 C19 C24 O2 6.2(2)
C18 C19 C24 C23 -173.95(14)
C19 C20 C21 C22 0.7(2)
C19 C20 C21 C25 179.99(16)
C20 C19 C24 O2 -179.03(14)
C20 C19 C24 C23 0.8(2)
C20 C21 C22 C23 0.0(3)
C21 C22 C23 C24 -0.3(2)
C21 C22 C23 C26 177.80(15)
C22 C23 C24 O2 179.70(14)
C22 C23 C24 C19 -0.1(2)
C22 C23 C26 C27 5.2(2)
C22 C23 C26 C28 -112.92(16)
C22 C23 C26 C29 125.64(16)
C24 C19 C20 C21 -1.1(2)
C24 C23 C26 C27 -176.84(14)
C24 C23 C26 C28 65.07(18)
C24 C23 C26 C29 -56.4(2)
C25 C21 C22 C23 -179.32(16)
C26 C23 C24 O2 1.6(2)
C26 C23 C24 C19 -178.17(14)
